data_7123303
loop_
_publ_author_name
'Zhang, Wen-Da'
'Yan, Xiaodong'
'Li, Tao'
'Liu, Yong'
'Fu, Qiu-Ting'
'Gu, Zhi-Guo'

_publ_section_title
;
 Metal-organic layers derived metal hydroxide nanosheets for highly
 efficient oxygen evolution
;
_journal_name_full 'Chemical Communications'
_journal_paper_doi 10.1039/C9CC01808E
_journal_year 2019
_chemical_formula_moiety 'C4 H4 Co N4 Ni O2, 4(H2 O)'
_chemical_formula_sum 'C4 H12 Co N4 Ni O6'
_chemical_formula_weight 329.82
_space_group_crystal_system orthorhombic
_space_group_IT_number 62
_space_group_name_Hall '-P 2ac 2n'
_space_group_name_H-M_alt 'P n m a'
_symmetry_space_group_name_Hall '-P 2ac 2n'
_symmetry_space_group_name_H-M 'P n m a'
_atom_sites_solution_hydrogens difmap
_audit_creation_method SHELXL-2014/7
_audit_update_record
;
2019-02-21 deposited with the CCDC.    2019-04-11 downloaded from the CCDC.
;
_cell_angle_alpha 90
_cell_angle_beta 90
_cell_angle_gamma 90
_cell_formula_units_Z 4
_cell_length_a 12.0628(12)
_cell_length_b 13.8833(9)
_cell_length_c 7.1686(5)
_cell_measurement_reflns_used 2768
_cell_measurement_temperature 173(2)
_cell_measurement_theta_max 26.39
_cell_measurement_theta_min 2.93
_cell_volume 1200.54(17)
_computing_structure_refinement 'SHELXL-2014/7 (Sheldrick, 2014)'
_diffrn_ambient_temperature 173(2)
_diffrn_measured_fraction_theta_full 1.000
_diffrn_measured_fraction_theta_max 0.998
_diffrn_measurement_device_type 'PHOTON 100 CMOS detector'
_diffrn_measurement_method 'omega scan'
_diffrn_radiation_type MoK\a
_diffrn_radiation_wavelength 0.71073
_diffrn_reflns_av_R_equivalents 0.0751
_diffrn_reflns_av_unetI/netI 0.0362
_diffrn_reflns_Laue_measured_fraction_full 1.000
_diffrn_reflns_Laue_measured_fraction_max 0.998
_diffrn_reflns_limit_h_max 13
_diffrn_reflns_limit_h_min -14
_diffrn_reflns_limit_k_max 17
_diffrn_reflns_limit_k_min -17
_diffrn_reflns_limit_l_max 8
_diffrn_reflns_limit_l_min -8
_diffrn_reflns_number 12322
_diffrn_reflns_point_group_measured_fraction_full 1.000
_diffrn_reflns_point_group_measured_fraction_max 0.998
_diffrn_reflns_theta_full 25.242
_diffrn_reflns_theta_max 26.397
_diffrn_reflns_theta_min 2.934
_diffrn_source 'sealed tube'
_exptl_absorpt_coefficient_mu 2.968
_exptl_absorpt_correction_T_max 0.7454
_exptl_absorpt_correction_T_min 0.6345
_exptl_absorpt_correction_type multi-scan
_exptl_absorpt_process_details 'SADABS (Bruker, 2014)'
_exptl_crystal_density_diffrn 1.825
_exptl_crystal_description sheet
_exptl_crystal_F_000 668
_exptl_crystal_size_max 0.140
_exptl_crystal_size_mid 0.100
_exptl_crystal_size_min 0.030
_refine_diff_density_max 0.430
_refine_diff_density_min -0.585
_refine_diff_density_rms 0.094
_refine_ls_extinction_method none
_refine_ls_goodness_of_fit_ref 1.042
_refine_ls_hydrogen_treatment refxyz
_refine_ls_matrix_type full
_refine_ls_number_parameters 107
_refine_ls_number_reflns 1277
_refine_ls_number_restraints 10
_refine_ls_restrained_S_all 1.039
_refine_ls_R_factor_all 0.0563
_refine_ls_R_factor_gt 0.0303
_refine_ls_shift/su_max 0.000
_refine_ls_shift/su_mean 0.000
_refine_ls_structure_factor_coef Fsqd
_refine_ls_weighting_details 'w=1/[\s^2^(Fo^2^)+(0.0242P)^2^+0.2587P] where P=(Fo^2^+2Fc^2^)/3'
_refine_ls_weighting_scheme calc
_refine_ls_wR_factor_gt 0.0505
_refine_ls_wR_factor_ref 0.0576
_reflns_Friedel_coverage 0.000
_reflns_number_gt 935
_reflns_number_total 1277
_reflns_threshold_expression 'I > 2\s(I)'
_cod_data_source_file c9cc01808e2.cif
_cod_data_source_block 1_CCDC1
_cod_database_code 7123303
_shelx_shelxl_version_number 2014/7
_shelx_space_group_comment
;
The symmetry employed for this shelxl refinement is uniquely defined
by the following loop, which should always be used as a source of
symmetry information in preference to the above space-group names.
They are only intended as comments.
;
_shelx_estimated_absorpt_t_min 0.681
_shelx_estimated_absorpt_t_max 0.916

loop_
_space_group_symop_operation_xyz
'x, y, z'
'-x+1/2, -y, z+1/2'
'-x, y+1/2, -z'
'x+1/2, -y+1/2, -z+1/2'
'-x, -y, -z'
'x-1/2, y, -z-1/2'
'x, -y-1/2, z'
'-x-1/2, y-1/2, z-1/2'

loop_
_atom_site_label
_atom_site_type_symbol
_atom_site_fract_x
_atom_site_fract_y
_atom_site_fract_z
_atom_site_U_iso_or_equiv
_atom_site_adp_type
_atom_site_occupancy
_atom_site_site_symmetry_order
_atom_site_calc_flag
_atom_site_refinement_flags_posn
_atom_site_refinement_flags_adp
_atom_site_refinement_flags_occupancy
C1 C 0.0740(3) 0.34483(18) 0.3073(3) 0.0112(6) Uani 1 1 d . . .
C2 C 0.0454(2) 0.34390(18) 0.6724(4) 0.0119(6) Uani 1 1 d . . .
Co1 Co 0.0000 0.5000 0.0000 0.00870(14) Uani 1 2 d S . P
N1 N 0.0679(2) 0.40344(15) 0.1951(3) 0.0138(5) Uani 1 1 d . . .
N2 N 0.0270(2) 0.40029(16) 0.7855(3) 0.0150(5) Uani 1 1 d . . .
Ni1 Ni 0.07010(4) 0.2500 0.49141(6) 0.00935(13) Uani 1 2 d S T P
O1 O -0.15781(18) 0.43873(13) 0.0639(3) 0.0154(4) Uani 1 1 d D . .
H1A H -0.205(2) 0.4741(18) 0.019(4) 0.018 Uiso 1 1 d D U .
H1B H -0.166(5) 0.439(4) 0.178(3) 0.018 Uiso 0.5 1 d D U P
H1C H -0.162(5) 0.387(2) 0.012(7) 0.018 Uiso 0.5 1 d D U P
O2 O 0.67899(19) 0.56680(15) 0.9547(3) 0.0207(5) Uani 1 1 d D . .
H2A H 0.625(2) 0.550(2) 1.013(4) 0.025 Uiso 1 1 d D U .
H2B H 0.698(5) 0.619(2) 0.997(8) 0.025 Uiso 0.5 1 d D U P
H2C H 0.669(5) 0.562(4) 0.842(3) 0.025 Uiso 0.5 1 d D U P
O3 O 0.2905(3) 0.2500 0.5577(4) 0.0243(7) Uani 1 2 d DS T P
H3A H 0.286(4) 0.2500 0.670(3) 0.029 Uiso 1 2 d DS U P
H3B H 0.315(5) 0.299(3) 0.514(8) 0.029 Uiso 0.5 1 d D U P
O4 O 0.2517(3) 0.7500 0.4477(4) 0.0235(7) Uani 1 2 d DS T P
H4A H 0.3175(17) 0.7500 0.464(6) 0.028 Uiso 1 2 d DS U P
H4B H 0.224(5) 0.703(3) 0.500(8) 0.028 Uiso 0.5 1 d D U P

loop_
_atom_site_aniso_label
_atom_site_aniso_U_11
_atom_site_aniso_U_22
_atom_site_aniso_U_33
_atom_site_aniso_U_23
_atom_site_aniso_U_13
_atom_site_aniso_U_12
C1 0.0117(15) 0.0111(15) 0.0108(13) -0.0037(10) -0.0009(11) 0.0016(12)
C2 0.0154(18) 0.0078(15) 0.0124(14) 0.0034(10) -0.0008(11) -0.0009(11)
Co1 0.0157(3) 0.0045(2) 0.0059(2) 0.00032(19) 0.0010(2) 0.00110(18)
N1 0.0174(14) 0.0112(11) 0.0128(11) 0.0027(9) -0.0004(10) 0.0014(11)
N2 0.0199(15) 0.0123(12) 0.0129(12) -0.0011(9) 0.0007(11) 0.0009(11)
Ni1 0.0185(3) 0.0046(2) 0.0050(2) 0.000 0.0006(3) 0.000
O1 0.0170(13) 0.0118(10) 0.0175(10) 0.0020(8) 0.0007(9) 0.0000(9)
O2 0.0215(13) 0.0218(12) 0.0189(12) -0.0022(9) -0.0002(9) -0.0007(10)
O3 0.031(2) 0.0228(18) 0.0195(16) 0.000 0.0014(15) 0.000
O4 0.026(2) 0.0206(17) 0.0239(17) 0.000 0.0004(14) 0.000

loop_
_atom_type_symbol
_atom_type_description
_atom_type_scat_dispersion_real
_atom_type_scat_dispersion_imag
_atom_type_scat_source
C C 0.0033 0.0016 'International Tables Vol C Tables 4.2.6.8 and 6.1.1.4'
H H 0.0000 0.0000 'International Tables Vol C Tables 4.2.6.8 and 6.1.1.4'
N N 0.0061 0.0033 'International Tables Vol C Tables 4.2.6.8 and 6.1.1.4'
O O 0.0106 0.0060 'International Tables Vol C Tables 4.2.6.8 and 6.1.1.4'
Co Co 0.3494 0.9721 'International Tables Vol C Tables 4.2.6.8 and 6.1.1.4'
Ni Ni 0.3393 1.1124 'International Tables Vol C Tables 4.2.6.8 and 6.1.1.4'

loop_
_geom_angle_atom_site_label_1
_geom_angle_atom_site_label_2
_geom_angle_atom_site_label_3
_geom_angle
_geom_angle_site_symmetry_1
_geom_angle_site_symmetry_3
N1 C1 Ni1 174.8(3) . .
N2 C2 Ni1 177.7(3) . .
N2 Co1 N2 180.00(9) 5_566 1_554
N2 Co1 N1 90.38(8) 5_566 5_565
N2 Co1 N1 89.62(8) 1_554 5_565
N2 Co1 N1 89.62(8) 5_566 .
N2 Co1 N1 90.38(8) 1_554 .
N1 Co1 N1 180.0 5_565 .
N2 Co1 O1 88.13(8) 5_566 .
N2 Co1 O1 91.87(8) 1_554 .
N1 Co1 O1 92.84(9) 5_565 .
N1 Co1 O1 87.15(9) . .
N2 Co1 O1 91.87(8) 5_566 5_565
N2 Co1 O1 88.13(8) 1_554 5_565
N1 Co1 O1 87.15(9) 5_565 5_565
N1 Co1 O1 92.85(9) . 5_565
O1 Co1 O1 180.0 . 5_565
C1 N1 Co1 160.8(3) . .
C2 N2 Co1 177.0(2) . 1_556
C2 Ni1 C2 88.81(15) . 7_565
C2 Ni1 C1 172.27(13) . 7_565
C2 Ni1 C1 90.16(10) 7_565 7_565
C2 Ni1 C1 90.16(10) . .
C2 Ni1 C1 172.27(13) 7_565 .
C1 Ni1 C1 89.83(14) 7_565 .
Co1 O1 H1A 107(2) . .
Co1 O1 H1B 109(4) . .
H1A O1 H1B 108(5) . .
Co1 O1 H1C 108(4) . .
H1A O1 H1C 108(5) . .
H1B O1 H1C 117(5) . .
H2A O2 H2B 107(5) . .
H2A O2 H2C 111(5) . .
H2B O2 H2C 119(6) . .
H3A O3 H3B 115(5) . .
H4A O4 H4B 109(5) . .

loop_
_geom_bond_atom_site_label_1
_geom_bond_atom_site_label_2
_geom_bond_distance
_geom_bond_site_symmetry_2
C1 N1 1.147(3) .
C1 Ni1 1.865(3) .
C2 N2 1.149(3) .
C2 Ni1 1.863(3) .
Co1 N2 2.095(2) 5_566
Co1 N2 2.095(2) 1_554
Co1 N1 2.103(2) 5_565
Co1 N1 2.103(2) .
Co1 O1 2.135(2) .
Co1 O1 2.135(2) 5_565
N2 Co1 2.095(2) 1_556
Ni1 C2 1.863(3) 7_565
Ni1 C1 1.865(3) 7_565
O1 H1A 0.816(17) .
O1 H1B 0.82(2) .
O1 H1C 0.81(2) .
O2 H2A 0.806(18) .
O2 H2B 0.82(2) .
O2 H2C 0.82(2) .
O3 H3A 0.805(19) .
O3 H3B 0.80(2) .
O4 H4A 0.803(19) .
O4 H4B 0.82(2) .
